data_7713013
loop_
_publ_author_name
'R\'eant, Benjamin Luke Leonard'
'De Alwis Jayasinghe, Dukula Prathapa Bilesha'
'Wooles, Ashley'
'Liddle, Stephen'
'Mills, David P.'

_publ_section_title
;
 Comparison of group 4 and thorium M(IV) substituted cyclopentadienyl
 silanide complexes
;
_journal_name_full 'Dalton Transactions'
_journal_paper_doi 10.1039/D3DT00987D
_journal_year 2023
_chemical_formula_moiety 'C30 H40 Hf Si2'
_chemical_formula_sum 'C30 H40 Hf Si2'
_chemical_formula_weight 635.29
_chemical_name_systematic '[Hf(Cp')2(Bn)2]'
_chemical_properties_physical Air-sensitive,Moisture-sensitive
_space_group_crystal_system triclinic
_space_group_IT_number 2
_space_group_name_Hall '-P 1'
_space_group_name_H-M_alt 'P -1'
_atom_sites_solution_hydrogens geom
_atom_sites_solution_primary dual
_atom_sites_solution_secondary difmap
_audit_creation_date 2023-01-25
_audit_creation_method
;
Olex2 1.2
(compiled 2018.05.29 svn.r3508 for OlexSys, GUI svn.r5506)
;
_audit_update_record
;
2023-03-28 deposited with the CCDC.	2023-05-12 downloaded from the CCDC.
;
_cell_angle_alpha 86.723(3)
_cell_angle_beta 74.850(4)
_cell_angle_gamma 63.240(5)
_cell_formula_units_Z 4
_cell_length_a 12.1816(6)
_cell_length_b 13.2144(6)
_cell_length_c 20.7629(8)
_cell_measurement_reflns_used 6702
_cell_measurement_temperature 100(2)
_cell_measurement_theta_max 27.5290
_cell_measurement_theta_min 2.3500
_cell_volume 2873.5(3)
_computing_cell_refinement 'CrysAlisPro 1.171.39.27b (Rigaku OD, 2015)'
_computing_data_collection 'CrysAlisPro 1.171.39.27b (Rigaku OD, 2015)'
_computing_data_reduction 'CrysAlisPro 1.171.39.27b (Rigaku OD, 2015)'
_computing_molecular_graphics 'Olex2 (Dolomanov et al., 2009)'
_computing_publication_material 'Olex2 (Dolomanov et al., 2009)'
_computing_structure_refinement 'ShelXL (Sheldrick, 2015)'
_computing_structure_solution 'ShelXT (Sheldrick, 2015)'
_diffrn_ambient_environment N~2~
_diffrn_ambient_temperature 100(2)
_diffrn_detector 'CCD plate'
_diffrn_detector_area_resol_mean 8.0714
_diffrn_detector_type Eos
_diffrn_measured_fraction_theta_full 0.999
_diffrn_measured_fraction_theta_max 0.859
_diffrn_measurement_details
;
List of Runs (angles in degrees, time in seconds):

  # Type    Start    End  Width  t~exp~   \w     \q     \k     \f   Frames
#--------------------------------------------------------------------------
  1  \w     -5.00  41.00   1.00    3.16    --   20.18  77.00-180.00   46
  2  \w     48.00  89.00   1.00    3.16    --   20.18  57.00-180.00   41
  3  \w     -4.00  40.00   1.00    3.16    --   20.18  77.00   0.00   44
  4  \w     -5.00  42.00   1.00    3.16    --   20.18  77.00 -90.00   47
  5  \w    -11.00  25.00   1.00    3.16    --   20.18  77.00 150.00   36
  6  \w    -28.00  88.00   1.00    3.16    --   20.18  19.00   0.00  116
  7  \w    -49.00  41.00   1.00    3.16    --   20.18 -57.00  30.00   90
;
_diffrn_measurement_device 'four-circle diffractometer'
_diffrn_measurement_device_type 'SuperNova, Single source at offset/far, Eos'
_diffrn_measurement_method '\w scans'
_diffrn_orient_matrix_type 'CrysAlisPro convention (1999,Acta A55,543-557)'
_diffrn_orient_matrix_UB_11 0.0389423000
_diffrn_orient_matrix_UB_12 0.0282691000
_diffrn_orient_matrix_UB_13 -0.0066492000
_diffrn_orient_matrix_UB_21 -0.0102077000
_diffrn_orient_matrix_UB_22 0.0091636000
_diffrn_orient_matrix_UB_23 0.0348491000
_diffrn_orient_matrix_UB_31 0.0543252000
_diffrn_orient_matrix_UB_32 -0.0524266000
_diffrn_orient_matrix_UB_33 -0.0003578000
_diffrn_radiation_monochromator mirror
_diffrn_radiation_probe x-ray
_diffrn_radiation_type MoK\a
_diffrn_radiation_wavelength 0.71073
_diffrn_reflns_av_R_equivalents 0.0512
_diffrn_reflns_av_unetI/netI 0.1055
_diffrn_reflns_Laue_measured_fraction_full 0.999
_diffrn_reflns_Laue_measured_fraction_max 0.859
_diffrn_reflns_limit_h_max 16
_diffrn_reflns_limit_h_min -15
_diffrn_reflns_limit_k_max 17
_diffrn_reflns_limit_k_min -14
_diffrn_reflns_limit_l_max 28
_diffrn_reflns_limit_l_min -27
_diffrn_reflns_number 24285
_diffrn_reflns_point_group_measured_fraction_full 0.999
_diffrn_reflns_point_group_measured_fraction_max 0.859
_diffrn_reflns_theta_full 25.242
_diffrn_reflns_theta_max 29.084
_diffrn_reflns_theta_min 2.037
_diffrn_source 'micro-focus sealed X-ray tube'
_diffrn_source_type 'SuperNova (Mo) X-ray Source'
_exptl_absorpt_coefficient_mu 3.729
_exptl_absorpt_correction_T_max 1.000
_exptl_absorpt_correction_T_min 0.538
_exptl_absorpt_correction_type gaussian
_exptl_absorpt_process_details
;
CrysAlisPro 1.171.39.27b (Rigaku Oxford Diffraction, 2015)
Numerical absorption correction based on gaussian integration over
			a multifaceted crystal model
Empirical absorption correction using spherical harmonics,
 implemented in SCALE3 ABSPACK scaling algorithm.
;
_exptl_crystal_colour 'clear light orange'
_exptl_crystal_colour_lustre clear
_exptl_crystal_colour_modifier light
_exptl_crystal_colour_primary orange
_exptl_crystal_density_diffrn 1.468
_exptl_crystal_description block
_exptl_crystal_F_000 1280
_exptl_crystal_preparation -
_exptl_crystal_recrystallization_method 'Crystallised from concentrated pentane at -25oC'
_exptl_crystal_size_max 0.239
_exptl_crystal_size_mid 0.19
_exptl_crystal_size_min 0.147
_refine_diff_density_max 2.419
_refine_diff_density_min -1.159
_refine_diff_density_rms 0.195
_refine_ls_extinction_method none
_refine_ls_goodness_of_fit_ref 1.027
_refine_ls_hydrogen_treatment constr
_refine_ls_matrix_type full
_refine_ls_number_parameters 607
_refine_ls_number_reflns 13234
_refine_ls_number_restraints 0
_refine_ls_restrained_S_all 1.027
_refine_ls_R_factor_all 0.0882
_refine_ls_R_factor_gt 0.0530
_refine_ls_shift/su_max 0.001
_refine_ls_shift/su_mean 0.000
_refine_ls_structure_factor_coef Fsqd
_refine_ls_weighting_details 'w=1/[\s^2^(Fo^2^)+(0.0219P)^2^+0.3388P] where P=(Fo^2^+2Fc^2^)/3'
_refine_ls_weighting_scheme calc
_refine_ls_wR_factor_gt 0.0821
_refine_ls_wR_factor_ref 0.0979
_reflns_Friedel_coverage 0.000
_reflns_number_gt 9151
_reflns_number_total 13234
_reflns_threshold_expression 'I > 2\s(I)'
_cod_data_source_file d3dt00987d2.cif
_cod_data_source_block 6
_cod_database_code 7713013
_manchester_internal_diff_code adpm680
_manchester_internal_coll_client GW
_manchester_internal_coll_user GW
_manchester_internal_coll_date 24/07/2021
_manchester_internal_process_date 24/07/2021
_manchester_internal_process_user BR
_manchester_internal_solution_date 28/07/2021
_manchester_internal_solution_user BR
_manchester_internal_refinement_date 28/07/2021
_manchester_internal_refinement_user BR
_manchester_internal_validation_date 25/01/2023
_manchester_internal_validation_user AW
_manchester_internal_archive_date 25/01/2023
_manchester_internal_archive_user AW
_shelx_shelxl_version_number 2018/3
_chemical_oxdiff_formula 'C11 H10 N O'
_shelx_space_group_comment
;
The symmetry employed for this shelxl refinement is uniquely defined
by the following loop, which should always be used as a source of
symmetry information in preference to the above space-group names.
They are only intended as comments.
;
_shelx_estimated_absorpt_t_max 0.610
_shelx_estimated_absorpt_t_min 0.469
_reflns_odcompleteness_completeness 99.93
_reflns_odcompleteness_iscentric 1
_reflns_odcompleteness_theta 26.32
_olex2_refinement_description
;
1. Fixed Uiso
 At 1.2 times of:
  All C(H) groups, All C(H,H) groups
 At 1.5 times of:
  All C(H,H,H) groups
2.a Secondary CH2 refined with riding coordinates:
 C1(H1A,H1B), C8(H8A,H8B), C31(H31A,H31B), C38(H38A,H38B)
2.b Aromatic/amide H refined with riding coordinates:
 C3(H3), C4(H4), C5(H5), C6(H6), C7(H7), C10(H10), C11(H11), C12(H12),
 C13(H13), C14(H14), C19(H19), C20(H20), C21(H21), C22(H22), C27(H27), C28(H28),
  C29(H29), C30(H30), C33(H33), C34(H34), C35(H35), C36(H36), C37(H37),
 C40(H40), C41(H41), C42(H42), C43(H43), C44(H44), C49(H49), C50(H50), C51(H51),
  C52(H52), C57(H57), C58(H58), C59(H59), C60(H60)
2.c Idealised Me refined as rotating group:
 C15(H15A,H15B,H15C), C16(H16A,H16B,H16C), C17(H17A,H17B,H17C), C23(H23A,H23B,
 H23C), C24(H24A,H24B,H24C), C25(H25A,H25B,H25C), C45(H45A,H45B,H45C), C46(H46A,
 H46B,H46C), C47(H47A,H47B,H47C), C53(H53A,H53B,H53C), C54(H54A,H54B,H54C),
 C55(H55A,H55B,H55C)
;
_manchester_internal_coll_frame_method '\w scans'
_manchester_internal_coll_frame_time 3.16s
_manchester_internal_coll_frame_width 1
_manchester_internal_coll_type custom
_olex2_submission_special_instructions 'No special instructions were received'
_oxdiff_exptl_absorpt_empirical_details
;
Empirical correction (ABSPACK) includes:
- Absorption correction using spherical harmonics
- Frame scaling
;
_oxdiff_exptl_absorpt_empirical_full_max 1.594
_oxdiff_exptl_absorpt_empirical_full_min 0.538

loop_
_space_group_symop_operation_xyz
'x, y, z'
'-x, -y, -z'

loop_
_atom_site_label
_atom_site_type_symbol
_atom_site_fract_x
_atom_site_fract_y
_atom_site_fract_z
_atom_site_U_iso_or_equiv
_atom_site_adp_type
_atom_site_occupancy
_atom_site_site_symmetry_order
_atom_site_calc_flag
_atom_site_refinement_flags_posn
_atom_site_refinement_flags_adp
_atom_site_refinement_flags_occupancy
_atom_site_disorder_assembly
_atom_site_disorder_group
Hf1 Hf 0.32633(2) 0.81380(2) 0.54364(2) 0.01884(8) Uani 1 1 d . . . . .
Si1 Si 0.42009(17) 0.80071(16) 0.34397(9) 0.0255(4) Uani 1 1 d . . . . .
Si2 Si 0.11637(18) 1.14502(16) 0.59351(11) 0.0315(5) Uani 1 1 d . . . . .
C1 C 0.3511(5) 0.8139(5) 0.6488(3) 0.0233(15) Uani 1 1 d . . . . .
H1A H 0.308551 0.894173 0.666572 0.028 Uiso 1 1 calc R . . . .
H1B H 0.302437 0.776532 0.676616 0.028 Uiso 1 1 calc R . . . .
C2 C 0.4807(6) 0.7605(5) 0.6613(3) 0.0238(16) Uani 1 1 d . . . . .
C3 C 0.5451(6) 0.6426(5) 0.6644(3) 0.0260(16) Uani 1 1 d . . . . .
H3 H 0.503182 0.597494 0.662895 0.031 Uiso 1 1 calc R . . . .
C4 C 0.6700(6) 0.5910(6) 0.6696(3) 0.0336(18) Uani 1 1 d . . . . .
H4 H 0.712111 0.511025 0.671978 0.040 Uiso 1 1 calc R . . . .
C5 C 0.7331(6) 0.6538(7) 0.6714(3) 0.037(2) Uani 1 1 d . . . . .
H5 H 0.818940 0.617883 0.674124 0.044 Uiso 1 1 calc R . . . .
C6 C 0.6699(7) 0.7704(6) 0.6692(3) 0.0363(19) Uani 1 1 d . . . . .
H6 H 0.713007 0.814573 0.670536 0.044 Uiso 1 1 calc R . . . .
C7 C 0.5451(6) 0.8239(6) 0.6651(3) 0.0287(17) Uani 1 1 d . . . . .
H7 H 0.502747 0.904282 0.664919 0.034 Uiso 1 1 calc R . . . .
C8 C 0.3701(6) 0.6283(5) 0.5355(3) 0.0228(15) Uani 1 1 d . . . . .
H8A H 0.397148 0.606062 0.487040 0.027 Uiso 1 1 calc R . . . .
H8B H 0.446333 0.585652 0.552404 0.027 Uiso 1 1 calc R . . . .
C9 C 0.2800(6) 0.5825(5) 0.5664(3) 0.0253(16) Uani 1 1 d . . . . .
C10 C 0.2523(6) 0.5635(5) 0.6339(3) 0.0249(16) Uani 1 1 d . . . . .
H10 H 0.291945 0.581526 0.662197 0.030 Uiso 1 1 calc R . . . .
C11 C 0.1682(6) 0.5188(5) 0.6610(3) 0.0302(18) Uani 1 1 d . . . . .
H11 H 0.151410 0.506332 0.707268 0.036 Uiso 1 1 calc R . . . .
C12 C 0.1082(6) 0.4922(6) 0.6210(4) 0.0366(19) Uani 1 1 d . . . . .
H12 H 0.050815 0.461186 0.639480 0.044 Uiso 1 1 calc R . . . .
C13 C 0.1336(6) 0.5116(6) 0.5538(4) 0.0368(19) Uani 1 1 d . . . . .
H13 H 0.091994 0.495217 0.526004 0.044 Uiso 1 1 calc R . . . .
C14 C 0.2184(6) 0.5543(5) 0.5269(4) 0.0312(18) Uani 1 1 d . . . . .
H14 H 0.235926 0.565135 0.480412 0.037 Uiso 1 1 calc R . . . .
C15 C 0.5617(6) 0.7914(6) 0.2782(3) 0.040(2) Uani 1 1 d . . . . .
H15A H 0.637977 0.724557 0.283717 0.060 Uiso 1 1 calc GR . . . .
H15B H 0.571891 0.859993 0.282275 0.060 Uiso 1 1 calc GR . . . .
H15C H 0.550023 0.784574 0.234014 0.060 Uiso 1 1 calc GR . . . .
C16 C 0.4089(6) 0.6654(5) 0.3389(3) 0.0314(17) Uani 1 1 d . . . . .
H16A H 0.399807 0.654028 0.294750 0.047 Uiso 1 1 calc GR . . . .
H16B H 0.334706 0.669178 0.373532 0.047 Uiso 1 1 calc GR . . . .
H16C H 0.486452 0.601853 0.345843 0.047 Uiso 1 1 calc GR . . . .
C17 C 0.2746(6) 0.9242(5) 0.3303(3) 0.0362(19) Uani 1 1 d . . . . .
H17A H 0.276557 0.995075 0.339758 0.054 Uiso 1 1 calc GR . . . .
H17B H 0.198418 0.922747 0.360142 0.054 Uiso 1 1 calc GR . . . .
H17C H 0.272551 0.919520 0.283686 0.054 Uiso 1 1 calc GR . . . .
C18 C 0.4502(5) 0.8149(5) 0.4255(3) 0.0213(15) Uani 1 1 d . . . . .
C19 C 0.5371(5) 0.7220(5) 0.4542(3) 0.0198(15) Uani 1 1 d . . . . .
H19 H 0.573551 0.644317 0.439060 0.024 Uiso 1 1 calc R . . . .
C20 C 0.5604(5) 0.7614(5) 0.5073(3) 0.0216(15) Uani 1 1 d . . . . .
H20 H 0.613235 0.716250 0.534788 0.026 Uiso 1 1 calc R . . . .
C21 C 0.4920(5) 0.8796(5) 0.5129(3) 0.0242(16) Uani 1 1 d . . . . .
H21 H 0.491023 0.928947 0.544783 0.029 Uiso 1 1 calc R . . . .
C22 C 0.4257(6) 0.9133(5) 0.4642(3) 0.0213(15) Uani 1 1 d . . . . .
H22 H 0.372160 0.989677 0.457429 0.026 Uiso 1 1 calc R . . . .
C23 C 0.1286(7) 1.2214(6) 0.5155(4) 0.045(2) Uani 1 1 d . . . . .
H23A H 0.122342 1.295391 0.526200 0.067 Uiso 1 1 calc GR . . . .
H23B H 0.059175 1.232578 0.496001 0.067 Uiso 1 1 calc GR . . . .
H23C H 0.210675 1.176276 0.483365 0.067 Uiso 1 1 calc GR . . . .
C24 C 0.2354(6) 1.1394(6) 0.6359(4) 0.0347(19) Uani 1 1 d . . . . .
H24A H 0.321486 1.095193 0.607018 0.052 Uiso 1 1 calc GR . . . .
H24B H 0.225648 1.103386 0.678189 0.052 Uiso 1 1 calc GR . . . .
H24C H 0.221911 1.216752 0.644884 0.052 Uiso 1 1 calc GR . . . .
C25 C -0.0436(6) 1.2254(6) 0.6531(4) 0.049(2) Uani 1 1 d . . . . .
H25A H -0.064281 1.306077 0.656022 0.073 Uiso 1 1 calc GR . . . .
H25B H -0.042562 1.195743 0.697371 0.073 Uiso 1 1 calc GR . . . .
H25C H -0.108043 1.216740 0.637115 0.073 Uiso 1 1 calc GR . . . .
C26 C 0.1298(5) 1.0032(5) 0.5712(3) 0.0249(16) Uani 1 1 d . . . . .
C27 C 0.1013(5) 0.9269(5) 0.6151(3) 0.0254(17) Uani 1 1 d . . . . .
H27 H 0.084156 0.933514 0.662457 0.030 Uiso 1 1 calc R . . . .
C28 C 0.1022(6) 0.8409(6) 0.5789(4) 0.0332(19) Uani 1 1 d . . . . .
H28 H 0.087442 0.779074 0.596992 0.040 Uiso 1 1 calc R . . . .
C29 C 0.1284(5) 0.8616(6) 0.5115(4) 0.0309(18) Uani 1 1 d . . . . .
H29 H 0.135789 0.816027 0.475336 0.037 Uiso 1 1 calc R . . . .
C30 C 0.1418(6) 0.9614(5) 0.5067(4) 0.0300(18) Uani 1 1 d . . . . .
H30 H 0.156800 0.996318 0.466322 0.036 Uiso 1 1 calc R . . . .
Hf2 Hf 0.20617(2) 0.66344(2) 0.92991(2) 0.02018(8) Uani 1 1 d . . . . .
Si3 Si -0.0508(2) 0.82058(19) 0.82931(12) 0.0465(7) Uani 1 1 d . . . . .
Si4 Si 0.36309(19) 0.87379(17) 0.88690(10) 0.0317(5) Uani 1 1 d . . . . .
C31 C 0.3925(6) 0.5334(5) 0.9495(3) 0.0256(16) Uani 1 1 d . . . . .
H31A H 0.451878 0.567715 0.937292 0.031 Uiso 1 1 calc R . . . .
H31B H 0.375066 0.527964 0.998515 0.031 Uiso 1 1 calc R . . . .
C32 C 0.4660(6) 0.4141(5) 0.9192(3) 0.0281(17) Uani 1 1 d . . . . .
C33 C 0.4235(7) 0.3330(6) 0.9409(4) 0.0329(18) Uani 1 1 d . . . . .
H33 H 0.346972 0.354259 0.975598 0.039 Uiso 1 1 calc R . . . .
C34 C 0.4910(8) 0.2206(6) 0.9128(4) 0.046(2) Uani 1 1 d . . . . .
H34 H 0.459163 0.167448 0.928296 0.055 Uiso 1 1 calc R . . . .
C35 C 0.6032(8) 0.1868(7) 0.8630(4) 0.055(3) Uani 1 1 d . . . . .
H35 H 0.649981 0.110457 0.844439 0.066 Uiso 1 1 calc R . . . .
C36 C 0.6457(7) 0.2662(6) 0.8407(3) 0.041(2) Uani 1 1 d . . . . .
H36 H 0.721700 0.244787 0.805712 0.049 Uiso 1 1 calc R . . . .
C37 C 0.5783(6) 0.3788(6) 0.8691(3) 0.0343(19) Uani 1 1 d . . . . .
H37 H 0.610638 0.431542 0.853389 0.041 Uiso 1 1 calc R . . . .
C38 C 0.0826(6) 0.5852(5) 0.9920(3) 0.0261(16) Uani 1 1 d . . . . .
H38A H 0.001151 0.619446 0.979131 0.031 Uiso 1 1 calc R . . . .
H38B H 0.125331 0.503519 0.976963 0.031 Uiso 1 1 calc R . . . .
C39 C 0.0494(6) 0.5921(6) 1.0665(3) 0.0300(17) Uani 1 1 d . . . . .
C40 C 0.1352(7) 0.5228(6) 1.1014(4) 0.038(2) Uani 1 1 d . . . . .
H40 H 0.215198 0.465179 1.077123 0.046 Uiso 1 1 calc R . . . .
C41 C 0.1090(8) 0.5341(8) 1.1704(4) 0.050(2) Uani 1 1 d . . . . .
H41 H 0.170727 0.486078 1.192722 0.060 Uiso 1 1 calc R . . . .
C42 C -0.0090(10) 0.6167(9) 1.2066(4) 0.069(3) Uani 1 1 d . . . . .
H42 H -0.028660 0.626268 1.253873 0.083 Uiso 1 1 calc R . . . .
C43 C -0.0967(9) 0.6844(8) 1.1727(5) 0.062(3) Uani 1 1 d . . . . .
H43 H -0.177560 0.740730 1.197034 0.074 Uiso 1 1 calc R . . . .
C44 C -0.0689(7) 0.6717(6) 1.1044(4) 0.043(2) Uani 1 1 d . . . . .
H44 H -0.131969 0.718297 1.082457 0.051 Uiso 1 1 calc R . . . .
C45 C -0.1726(7) 0.8289(9) 0.9064(4) 0.094(4) Uani 1 1 d . . . . .
H45A H -0.257706 0.874386 0.899684 0.140 Uiso 1 1 calc GR . . . .
H45B H -0.163342 0.864509 0.943442 0.140 Uiso 1 1 calc GR . . . .
H45C H -0.161425 0.752173 0.916990 0.140 Uiso 1 1 calc GR . . . .
C46 C -0.0934(7) 0.7796(6) 0.7587(4) 0.050(2) Uani 1 1 d . . . . .
H46A H -0.107203 0.712249 0.769077 0.075 Uiso 1 1 calc GR . . . .
H46B H -0.023964 0.762536 0.717920 0.075 Uiso 1 1 calc GR . . . .
H46C H -0.171626 0.842440 0.752009 0.075 Uiso 1 1 calc GR . . . .
C47 C -0.0461(8) 0.9613(6) 0.8142(4) 0.066(3) Uani 1 1 d . . . . .
H47A H -0.099091 1.002638 0.784072 0.099 Uiso 1 1 calc GR . . . .
H47B H 0.041921 0.947724 0.793836 0.099 Uiso 1 1 calc GR . . . .
H47C H -0.078886 1.006353 0.856864 0.099 Uiso 1 1 calc GR . . . .
C48 C 0.1090(6) 0.7068(6) 0.8326(3) 0.0273(17) Uani 1 1 d . . . . .
C49 C 0.1368(6) 0.5915(6) 0.8455(3) 0.0275(16) Uani 1 1 d . . . . .
H49 H 0.075279 0.564066 0.861124 0.033 Uiso 1 1 calc R . . . .
C50 C 0.2671(6) 0.5263(6) 0.8317(3) 0.0283(17) Uani 1 1 d . . . . .
H50 H 0.309566 0.446843 0.836005 0.034 Uiso 1 1 calc R . . . .
C51 C 0.3274(6) 0.5963(6) 0.8102(3) 0.0261(16) Uani 1 1 d . . . . .
H51 H 0.416479 0.573229 0.797902 0.031 Uiso 1 1 calc R . . . .
C52 C 0.2306(6) 0.7065(6) 0.8106(3) 0.0285(17) Uani 1 1 d . . . . .
H52 H 0.243775 0.771249 0.798075 0.034 Uiso 1 1 calc R . . . .
C53 C 0.2931(7) 0.9669(6) 0.8220(3) 0.045(2) Uani 1 1 d . . . . .
H53A H 0.346790 1.003007 0.800465 0.067 Uiso 1 1 calc GR . . . .
H53B H 0.207078 1.025527 0.843405 0.067 Uiso 1 1 calc GR . . . .
H53C H 0.288821 0.920684 0.788359 0.067 Uiso 1 1 calc GR . . . .
C54 C 0.5147(6) 0.7468(6) 0.8494(3) 0.042(2) Uani 1 1 d . . . . .
H54A H 0.501579 0.705937 0.816555 0.062 Uiso 1 1 calc GR . . . .
H54B H 0.542791 0.696809 0.884627 0.062 Uiso 1 1 calc GR . . . .
H54C H 0.579976 0.770675 0.827232 0.062 Uiso 1 1 calc GR . . . .
C55 C 0.4000(7) 0.9591(6) 0.9392(4) 0.049(2) Uani 1 1 d . . . . .
H55A H 0.472572 0.970408 0.912807 0.074 Uiso 1 1 calc GR . . . .
H55B H 0.421311 0.918399 0.978588 0.074 Uiso 1 1 calc GR . . . .
H55C H 0.325551 1.032998 0.953531 0.074 Uiso 1 1 calc GR . . . .
C56 C 0.2435(6) 0.8320(5) 0.9434(3) 0.0282(17) Uani 1 1 d . . . . .
C57 C 0.1129(7) 0.8738(5) 0.9467(3) 0.0328(18) Uani 1 1 d . . . . .
H57 H 0.072135 0.918794 0.914698 0.039 Uiso 1 1 calc R . . . .
C58 C 0.0524(6) 0.8391(5) 1.0043(3) 0.0324(18) Uani 1 1 d . . . . .
H58 H -0.034834 0.855005 1.017669 0.039 Uiso 1 1 calc R . . . .
C59 C 0.1457(6) 0.7760(5) 1.0388(3) 0.0297(17) Uani 1 1 d . . . . .
H59 H 0.132816 0.741359 1.079650 0.036 Uiso 1 1 calc R . . . .
C60 C 0.2611(6) 0.7742(5) 1.0014(3) 0.0272(16) Uani 1 1 d . . . . .
H60 H 0.339351 0.738946 1.013592 0.033 Uiso 1 1 calc R . . . .

loop_
_atom_site_aniso_label
_atom_site_aniso_U_11
_atom_site_aniso_U_22
_atom_site_aniso_U_33
_atom_site_aniso_U_23
_atom_site_aniso_U_13
_atom_site_aniso_U_12
Hf1 0.01417(13) 0.01677(14) 0.02362(17) 0.00023(11) -0.00570(12) -0.00480(11)
Si1 0.0250(10) 0.0282(10) 0.0248(11) 0.0038(8) -0.0101(9) -0.0116(8)
Si2 0.0251(10) 0.0231(10) 0.0458(14) -0.0027(9) -0.0115(10) -0.0088(8)
C1 0.019(3) 0.022(3) 0.028(4) -0.006(3) -0.003(3) -0.010(3)
C2 0.027(4) 0.026(4) 0.017(4) -0.004(3) -0.005(3) -0.011(3)
C3 0.028(4) 0.025(4) 0.029(4) 0.004(3) -0.015(3) -0.012(3)
C4 0.029(4) 0.033(4) 0.035(4) 0.000(3) -0.014(3) -0.007(3)
C5 0.020(4) 0.054(5) 0.028(4) -0.001(4) -0.007(3) -0.009(4)
C6 0.041(4) 0.047(5) 0.031(4) 0.006(4) -0.009(4) -0.029(4)
C7 0.030(4) 0.034(4) 0.024(4) 0.004(3) -0.014(3) -0.013(3)
C8 0.020(3) 0.021(3) 0.023(4) 0.001(3) -0.009(3) -0.005(3)
C9 0.026(4) 0.015(3) 0.030(4) 0.003(3) -0.011(3) -0.004(3)
C10 0.023(3) 0.018(3) 0.036(4) 0.000(3) -0.009(3) -0.010(3)
C11 0.028(4) 0.025(4) 0.030(4) 0.004(3) -0.004(3) -0.008(3)
C12 0.022(4) 0.029(4) 0.064(6) 0.002(4) -0.013(4) -0.015(3)
C13 0.033(4) 0.033(4) 0.053(5) 0.009(4) -0.025(4) -0.016(3)
C14 0.038(4) 0.021(4) 0.036(5) 0.005(3) -0.015(4) -0.012(3)
C15 0.033(4) 0.062(5) 0.029(4) 0.003(4) -0.007(4) -0.026(4)
C16 0.040(4) 0.025(4) 0.033(4) 0.001(3) -0.019(4) -0.013(3)
C17 0.042(4) 0.030(4) 0.036(5) 0.007(3) -0.023(4) -0.009(3)
C18 0.014(3) 0.025(4) 0.024(4) 0.003(3) -0.004(3) -0.009(3)
C19 0.013(3) 0.022(3) 0.019(4) 0.003(3) -0.002(3) -0.005(3)
C20 0.010(3) 0.034(4) 0.025(4) 0.008(3) -0.009(3) -0.012(3)
C21 0.020(3) 0.028(4) 0.024(4) 0.003(3) -0.002(3) -0.013(3)
C22 0.022(3) 0.015(3) 0.026(4) 0.002(3) -0.006(3) -0.008(3)
C23 0.050(5) 0.026(4) 0.071(6) 0.011(4) -0.025(5) -0.024(4)
C24 0.028(4) 0.027(4) 0.051(5) -0.011(3) -0.009(4) -0.013(3)
C25 0.028(4) 0.034(4) 0.075(6) -0.023(4) -0.002(4) -0.010(3)
C26 0.012(3) 0.019(3) 0.037(4) -0.001(3) -0.006(3) -0.001(3)
C27 0.007(3) 0.025(4) 0.029(4) -0.002(3) 0.000(3) 0.003(3)
C28 0.015(3) 0.021(4) 0.062(6) 0.007(4) -0.007(4) -0.009(3)
C29 0.013(3) 0.027(4) 0.046(5) -0.011(3) -0.013(3) 0.001(3)
C30 0.015(3) 0.022(4) 0.051(5) -0.001(3) -0.014(3) -0.003(3)
Hf2 0.02180(15) 0.01947(15) 0.01807(16) 0.00102(11) -0.00572(12) -0.00803(12)
Si3 0.0372(13) 0.0429(14) 0.0443(15) -0.0083(11) -0.0221(12) 0.0021(11)
Si4 0.0427(12) 0.0281(11) 0.0293(12) 0.0035(9) -0.0078(10) -0.0213(9)
C31 0.030(4) 0.027(4) 0.018(4) 0.007(3) -0.007(3) -0.012(3)
C32 0.028(4) 0.023(4) 0.029(4) -0.001(3) -0.015(3) -0.004(3)
C33 0.035(4) 0.032(4) 0.039(5) 0.002(3) -0.023(4) -0.013(3)
C34 0.072(6) 0.028(4) 0.058(6) 0.011(4) -0.039(5) -0.028(4)
C35 0.071(6) 0.031(5) 0.037(5) -0.004(4) -0.029(5) 0.007(4)
C36 0.045(5) 0.036(5) 0.019(4) -0.005(3) -0.009(4) 0.003(4)
C37 0.040(4) 0.032(4) 0.026(4) 0.003(3) -0.019(4) -0.007(3)
C38 0.030(4) 0.025(4) 0.021(4) -0.001(3) -0.008(3) -0.010(3)
C39 0.037(4) 0.033(4) 0.031(4) 0.006(3) -0.010(4) -0.025(3)
C40 0.050(5) 0.048(5) 0.026(4) 0.008(4) -0.006(4) -0.034(4)
C41 0.066(6) 0.081(7) 0.036(5) 0.027(5) -0.023(5) -0.060(5)
C42 0.105(9) 0.103(9) 0.031(6) -0.008(6) 0.004(6) -0.084(7)
C43 0.064(6) 0.068(7) 0.048(6) -0.011(5) 0.017(5) -0.041(5)
C44 0.041(5) 0.044(5) 0.038(5) -0.003(4) 0.013(4) -0.027(4)
C45 0.021(4) 0.150(10) 0.058(7) -0.024(6) -0.015(5) 0.011(6)
C46 0.041(5) 0.047(5) 0.061(6) 0.008(4) -0.037(4) -0.007(4)
C47 0.082(7) 0.029(5) 0.072(7) 0.004(4) -0.054(6) 0.005(4)
C48 0.027(4) 0.031(4) 0.021(4) 0.001(3) -0.010(3) -0.008(3)
C49 0.024(4) 0.039(4) 0.025(4) 0.001(3) -0.009(3) -0.018(3)
C50 0.035(4) 0.028(4) 0.011(4) -0.002(3) -0.005(3) -0.006(3)
C51 0.023(3) 0.039(4) 0.018(4) 0.005(3) -0.012(3) -0.012(3)
C52 0.039(4) 0.031(4) 0.018(4) 0.001(3) -0.009(3) -0.016(3)
C53 0.061(5) 0.046(5) 0.036(5) 0.011(4) -0.012(4) -0.032(4)
C54 0.047(5) 0.046(5) 0.037(5) 0.001(4) -0.004(4) -0.029(4)
C55 0.068(6) 0.048(5) 0.056(6) 0.008(4) -0.023(5) -0.044(5)
C56 0.028(4) 0.025(4) 0.029(4) -0.001(3) -0.006(3) -0.010(3)
C57 0.048(5) 0.021(4) 0.024(4) -0.003(3) -0.008(4) -0.012(3)
C58 0.024(4) 0.025(4) 0.040(5) -0.013(3) 0.002(3) -0.008(3)
C59 0.044(4) 0.019(3) 0.026(4) -0.001(3) -0.009(4) -0.015(3)
C60 0.028(4) 0.028(4) 0.026(4) 0.000(3) -0.007(3) -0.012(3)

loop_
_atom_type_symbol
_atom_type_description
_atom_type_scat_dispersion_real
_atom_type_scat_dispersion_imag
_atom_type_scat_source
C C 0.0033 0.0016 'International Tables Vol C Tables 4.2.6.8 and 6.1.1.4'
H H 0.0000 0.0000 'International Tables Vol C Tables 4.2.6.8 and 6.1.1.4'
Hf Hf -0.5830 6.1852 'International Tables Vol C Tables 4.2.6.8 and 6.1.1.4'
Si Si 0.0817 0.0704 'International Tables Vol C Tables 4.2.6.8 and 6.1.1.4'

loop_
_exptl_crystal_face_index_h
_exptl_crystal_face_index_k
_exptl_crystal_face_index_l
_exptl_crystal_face_perp_dist
0 11 20 0.0800
0 -11 -20 0.0800
-10 4 -22 0.0791
10 -4 22 0.0791
10 17 -8 0.0736
-10 -17 8 0.0736

loop_
_geom_angle_atom_site_label_1
_geom_angle_atom_site_label_2
_geom_angle_atom_site_label_3
_geom_angle
_geom_angle_site_symmetry_1
_geom_angle_site_symmetry_3
_geom_angle_publ_flag
C1 Hf1 C18 137.2(2) . . ?
C1 Hf1 C19 113.1(2) . . ?
C1 Hf1 C20 84.0(2) . . ?
C1 Hf1 C21 84.4(2) . . ?
C1 Hf1 C22 114.6(2) . . ?
C1 Hf1 C26 91.4(2) . . ?
C1 Hf1 C27 76.4(2) . . ?
C1 Hf1 C28 96.4(2) . . ?
C1 Hf1 C29 127.8(2) . . ?
C1 Hf1 C30 124.0(2) . . ?
C8 Hf1 C1 96.2(2) . . ?
C8 Hf1 C18 95.4(2) . . ?
C8 Hf1 C19 75.6(2) . . ?
C8 Hf1 C20 90.9(2) . . ?
C8 Hf1 C21 123.2(2) . . ?
C8 Hf1 C22 127.3(2) . . ?
C8 Hf1 C26 136.9(2) . . ?
C8 Hf1 C27 109.2(2) . . ?
C8 Hf1 C28 82.3(2) . . ?
C8 Hf1 C29 88.0(2) . . ?
C8 Hf1 C30 119.9(2) . . ?
C18 Hf1 C19 32.90(17) . . ?
C18 Hf1 C27 136.4(2) . . ?
C20 Hf1 C18 54.8(2) . . ?
C20 Hf1 C19 31.87(19) . . ?
C20 Hf1 C26 132.1(2) . . ?
C20 Hf1 C27 153.1(2) . . ?
C21 Hf1 C18 55.1(2) . . ?
C21 Hf1 C19 53.2(2) . . ?
C21 Hf1 C20 32.47(19) . . ?
C21 Hf1 C26 99.7(2) . . ?
C21 Hf1 C27 125.7(2) . . ?
C21 Hf1 C28 154.3(2) . . ?
C21 Hf1 C30 105.1(2) . . ?
C22 Hf1 C18 33.5(2) . . ?
C22 Hf1 C19 53.61(19) . . ?
C22 Hf1 C20 54.06(19) . . ?
C22 Hf1 C21 32.7(2) . . ?
C22 Hf1 C26 86.2(2) . . ?
C22 Hf1 C27 118.7(2) . . ?
C22 Hf1 C28 131.1(2) . . ?
C22 Hf1 C29 102.9(2) . . ?
C22 Hf1 C30 77.5(2) . . ?
C26 Hf1 C18 107.2(2) . . ?
C26 Hf1 C19 138.4(2) . . ?
C26 Hf1 C27 32.6(2) . . ?
C27 Hf1 C19 169.3(2) . . ?
C28 Hf1 C18 125.9(2) . . ?
C28 Hf1 C19 144.6(2) . . ?
C28 Hf1 C20 173.2(2) . . ?
C28 Hf1 C26 54.7(2) . . ?
C28 Hf1 C27 32.2(2) . . ?
C29 Hf1 C18 93.6(2) . . ?
C29 Hf1 C19 118.3(2) . . ?
C29 Hf1 C20 148.1(2) . . ?
C29 Hf1 C21 134.6(2) . . ?
C29 Hf1 C26 55.2(2) . . ?
C29 Hf1 C27 53.6(2) . . ?
C29 Hf1 C28 32.6(2) . . ?
C29 Hf1 C30 32.7(2) . . ?
C30 Hf1 C18 83.7(2) . . ?
C30 Hf1 C19 116.3(2) . . ?
C30 Hf1 C20 131.5(2) . . ?
C30 Hf1 C26 32.9(2) . . ?
C30 Hf1 C27 53.0(2) . . ?
C30 Hf1 C28 53.6(2) . . ?
C15 Si1 C16 108.7(3) . . ?
C15 Si1 C17 108.9(3) . . ?
C15 Si1 C18 106.3(3) . . ?
C16 Si1 C17 110.9(3) . . ?
C18 Si1 C16 108.8(3) . . ?
C18 Si1 C17 113.1(3) . . ?
C23 Si2 C26 108.4(3) . . ?
C24 Si2 C23 109.4(4) . . ?
C24 Si2 C25 106.6(3) . . ?
C24 Si2 C26 115.3(3) . . ?
C25 Si2 C23 110.0(4) . . ?
C25 Si2 C26 107.1(3) . . ?
Hf1 C1 H1A 107.0 . . ?
Hf1 C1 H1B 107.0 . . ?
H1A C1 H1B 106.7 . . ?
C2 C1 Hf1 121.4(4) . . ?
C2 C1 H1A 107.0 . . ?
C2 C1 H1B 107.0 . . ?
C3 C2 C1 120.0(6) . . ?
C7 C2 C1 122.0(6) . . ?
C7 C2 C3 117.8(6) . . ?
C2 C3 H3 119.7 . . ?
C4 C3 C2 120.6(7) . . ?
C4 C3 H3 119.7 . . ?
C3 C4 H4 119.5 . . ?
C5 C4 C3 121.0(7) . . ?
C5 C4 H4 119.5 . . ?
C4 C5 H5 120.5 . . ?
C4 C5 C6 118.9(7) . . ?
C6 C5 H5 120.5 . . ?
C5 C6 H6 119.4 . . ?
C5 C6 C7 121.2(7) . . ?
C7 C6 H6 119.4 . . ?
C2 C7 H7 119.7 . . ?
C6 C7 C2 120.5(7) . . ?
C6 C7 H7 119.7 . . ?
Hf1 C8 H8A 106.1 . . ?
Hf1 C8 H8B 106.1 . . ?
H8A C8 H8B 106.3 . . ?
C9 C8 Hf1 124.9(4) . . ?
C9 C8 H8A 106.1 . . ?
C9 C8 H8B 106.1 . . ?
C10 C9 C8 123.2(7) . . ?
C10 C9 C14 116.8(7) . . ?
C14 C9 C8 120.0(6) . . ?
C9 C10 H10 119.2 . . ?
C11 C10 C9 121.5(7) . . ?
C11 C10 H10 119.2 . . ?
C10 C11 H11 119.7 . . ?
C10 C11 C12 120.6(7) . . ?
C12 C11 H11 119.7 . . ?
C11 C12 H12 120.6 . . ?
C13 C12 C11 118.7(7) . . ?
C13 C12 H12 120.6 . . ?
C12 C13 H13 119.7 . . ?
C14 C13 C12 120.6(8) . . ?
C14 C13 H13 119.7 . . ?
C9 C14 H14 119.1 . . ?
C13 C14 C9 121.8(7) . . ?
C13 C14 H14 119.1 . . ?
Si1 C15 H15A 109.5 . . ?
Si1 C15 H15B 109.5 . . ?
Si1 C15 H15C 109.5 . . ?
H15A C15 H15B 109.5 . . ?
H15A C15 H15C 109.5 . . ?
H15B C15 H15C 109.5 . . ?
Si1 C16 H16A 109.5 . . ?
Si1 C16 H16B 109.5 . . ?
Si1 C16 H16C 109.5 . . ?
H16A C16 H16B 109.5 . . ?
H16A C16 H16C 109.5 . . ?
H16B C16 H16C 109.5 . . ?
Si1 C17 H17A 109.5 . . ?
Si1 C17 H17B 109.5 . . ?
Si1 C17 H17C 109.5 . . ?
H17A C17 H17B 109.5 . . ?
H17A C17 H17C 109.5 . . ?
H17B C17 H17C 109.5 . . ?
Si1 C18 Hf1 130.6(3) . . ?
C19 C18 Hf1 74.3(3) . . ?
C19 C18 Si1 123.3(5) . . ?
C19 C18 C22 103.6(6) . . ?
C22 C18 Hf1 70.8(3) . . ?
C22 C18 Si1 131.2(5) . . ?
Hf1 C19 H19 121.0 . . ?
C18 C19 Hf1 72.8(3) . . ?
C18 C19 H19 124.7 . . ?
C20 C19 Hf1 73.0(3) . . ?
C20 C19 C18 110.5(6) . . ?
C20 C19 H19 124.7 . . ?
Hf1 C20 H20 118.8 . . ?
C19 C20 Hf1 75.1(4) . . ?
C19 C20 H20 126.3 . . ?
C19 C20 C21 107.4(6) . . ?
C21 C20 Hf1 71.7(3) . . ?
C21 C20 H20 126.3 . . ?
Hf1 C21 H21 117.1 . . ?
C20 C21 Hf1 75.8(4) . . ?
C20 C21 H21 125.6 . . ?
C22 C21 Hf1 73.4(4) . . ?
C22 C21 C20 108.9(6) . . ?
C22 C21 H21 125.6 . . ?
Hf1 C22 H22 117.1 . . ?
C18 C22 Hf1 75.7(4) . . ?
C18 C22 H22 125.2 . . ?
C21 C22 Hf1 73.8(4) . . ?
C21 C22 C18 109.6(5) . . ?
C21 C22 H22 125.2 . . ?
Si2 C23 H23A 109.5 . . ?
Si2 C23 H23B 109.5 . . ?
Si2 C23 H23C 109.5 . . ?
H23A C23 H23B 109.5 . . ?
H23A C23 H23C 109.5 . . ?
H23B C23 H23C 109.5 . . ?
Si2 C24 H24A 109.5 . . ?
Si2 C24 H24B 109.5 . . ?
Si2 C24 H24C 109.5 . . ?
H24A C24 H24B 109.5 . . ?
H24A C24 H24C 109.5 . . ?
H24B C24 H24C 109.5 . . ?
Si2 C25 H25A 109.5 . . ?
Si2 C25 H25B 109.5 . . ?
Si2 C25 H25C 109.5 . . ?
H25A C25 H25B 109.5 . . ?
H25A C25 H25C 109.5 . . ?
H25B C25 H25C 109.5 . . ?
Si2 C26 Hf1 128.5(3) . . ?
C27 C26 Hf1 73.8(3) . . ?
C27 C26 Si2 127.8(5) . . ?
C27 C26 C30 104.0(6) . . ?
C30 C26 Hf1 72.4(3) . . ?
C30 C26 Si2 126.7(5) . . ?
Hf1 C27 H27 120.5 . . ?
C26 C27 Hf1 73.6(3) . . ?
C26 C27 H27 124.9 . . ?
C28 C27 Hf1 72.6(3) . . ?
C28 C27 C26 110.2(6) . . ?
C28 C27 H27 124.9 . . ?
Hf1 C28 H28 118.2 . . ?
C27 C28 Hf1 75.2(4) . . ?
C27 C28 H28 126.0 . . ?
C29 C28 Hf1 72.6(4) . . ?
C29 C28 C27 107.9(7) . . ?
C29 C28 H28 126.0 . . ?
Hf1 C29 H29 116.3 . . ?
C28 C29 Hf1 74.9(4) . . ?
C28 C29 H29 126.2 . . ?
C28 C29 C30 107.6(7) . . ?
C30 C29 Hf1 74.8(4) . . ?
C30 C29 H29 126.2 . . ?
Hf1 C30 H30 119.5 . . ?
C26 C30 Hf1 74.7(4) . . ?
C26 C30 H30 124.9 . . ?
C29 C30 Hf1 72.5(4) . . ?
C29 C30 C26 110.2(6) . . ?
C29 C30 H30 124.9 . . ?
C31 Hf2 C38 96.1(2) . . ?
C31 Hf2 C48 135.9(2) . . ?
C31 Hf2 C49 113.5(2) . . ?
C31 Hf2 C50 84.3(2) . . ?
C31 Hf2 C51 82.7(2) . . ?
C31 Hf2 C52 112.3(2) . . ?
C31 Hf2 C56 95.2(2) . . ?
C31 Hf2 C57 126.7(3) . . ?
C31 Hf2 C58 123.9(2) . . ?
C31 Hf2 C59 91.4(2) . . ?
C31 Hf2 C60 75.7(2) . . ?
C38 Hf2 C48 96.9(2) . . ?
C38 Hf2 C49 75.2(2) . . ?
C38 Hf2 C50 89.5(2) . . ?
C38 Hf2 C51 121.9(2) . . ?
C38 Hf2 C52 127.9(2) . . ?
C38 Hf2 C56 136.4(2) . . ?
C38 Hf2 C57 115.0(2) . . ?
C38 Hf2 C58 84.5(2) . . ?
C38 Hf2 C59 83.5(2) . . ?
C38 Hf2 C60 112.8(2) . . ?
C48 Hf2 C49 33.0(2) . . ?
C48 Hf2 C50 54.0(2) . . ?
C48 Hf2 C59 131.8(2) . . ?
C48 Hf2 C60 134.8(2) . . ?
C49 Hf2 C50 31.66(19) . . ?
C49 Hf2 C59 148.4(2) . . ?
C49 Hf2 C60 167.7(2) . . ?
C50 Hf2 C60 151.2(2) . . ?
C51 Hf2 C48 54.9(2) . . ?
C51 Hf2 C49 53.7(2) . . ?
C51 Hf2 C50 32.5(2) . . ?
C51 Hf2 C59 154.3(2) . . ?
C51 Hf2 C60 122.7(2) . . ?
C52 Hf2 C48 33.3(2) . . ?
C52 Hf2 C49 53.9(2) . . ?
C52 Hf2 C50 53.5(2) . . ?
C52 Hf2 C51 32.57(18) . . ?
C52 Hf2 C56 85.0(2) . . ?
C52 Hf2 C57 82.2(2) . . ?
C52 Hf2 C58 110.5(2) . . ?
C52 Hf2 C59 135.2(2) . . ?
C52 Hf2 C60 115.9(2) . . ?
C56 Hf2 C48 103.5(2) . . ?
C56 Hf2 C49 135.8(2) . . ?
C56 Hf2 C50 133.5(2) . . ?
C56 Hf2 C51 101.1(2) . . ?
C56 Hf2 C59 54.3(2) . . ?
C56 Hf2 C60 32.2(2) . . ?
C57 Hf2 C48 84.1(2) . . ?
C57 Hf2 C49 115.6(2) . . ?
C57 Hf2 C50 134.5(2) . . ?
C57 Hf2 C51 111.1(2) . . ?
C57 Hf2 C56 32.8(2) . . ?
C57 Hf2 C58 32.6(2) . . ?
C57 Hf2 C59 53.7(2) . . ?
C57 Hf2 C60 53.0(2) . . ?
C58 Hf2 C48 99.2(2) . . ?
C58 Hf2 C49 120.6(2) . . ?
C58 Hf2 C50 151.6(2) . . ?
C58 Hf2 C51 142.3(2) . . ?
C58 Hf2 C56 54.7(2) . . ?
C58 Hf2 C59 32.7(2) . . ?
C58 Hf2 C60 53.6(2) . . ?
C59 Hf2 C50 171.3(2) . . ?
C59 Hf2 C60 32.3(2) . . ?
C45 Si3 C46 107.0(4) . . ?
C45 Si3 C47 112.0(4) . . ?
C45 Si3 C48 110.3(3) . . ?
C46 Si3 C47 109.1(4) . . ?
C46 Si3 C48 107.7(3) . . ?
C48 Si3 C47 110.6(4) . . ?
C53 Si4 C56 110.4(3) . . ?
C54 Si4 C53 112.4(3) . . ?
C54 Si4 C55 107.2(4) . . ?
C54 Si4 C56 111.1(3) . . ?
C55 Si4 C53 107.5(4) . . ?
C55 Si4 C56 108.0(3) . . ?
Hf2 C31 H31A 106.1 . . ?
Hf2 C31 H31B 106.1 . . ?
H31A C31 H31B 106.3 . . ?
C32 C31 Hf2 124.7(5) . . ?
C32 C31 H31A 106.1 . . ?
C32 C31 H31B 106.1 . . ?
C33 C32 C31 120.9(6) . . ?
C37 C32 C31 122.2(7) . . ?
C37 C32 C33 117.0(6) . . ?
C32 C33 H33 119.2 . . ?
C32 C33 C34 121.6(7) . . ?
C34 C33 H33 119.2 . . ?
C33 C34 H34 119.7 . . ?
C35 C34 C33 120.6(8) . . ?
C35 C34 H34 119.7 . . ?
C34 C35 H35 120.8 . . ?
C36 C35 C34 118.4(7) . . ?
C36 C35 H35 120.8 . . ?
C35 C36 H36 119.5 . . ?
C35 C36 C37 121.0(7) . . ?
C37 C36 H36 119.5 . . ?
C32 C37 C36 121.4(8) . . ?
C32 C37 H37 119.3 . . ?
C36 C37 H37 119.3 . . ?
Hf2 C38 H38A 106.8 . . ?
Hf2 C38 H38B 106.8 . . ?
H38A C38 H38B 106.7 . . ?
C39 C38 Hf2 121.9(5) . . ?
C39 C38 H38A 106.8 . . ?
C39 C38 H38B 106.8 . . ?
C40 C39 C38 122.0(6) . . ?
C40 C39 C44 116.6(7) . . ?
C44 C39 C38 121.3(7) . . ?
C39 C40 H40 118.7 . . ?
C39 C40 C41 122.6(7) . . ?
C41 C40 H40 118.7 . . ?
C40 C41 H41 120.4 . . ?
C40 C41 C42 119.2(8) . . ?
C42 C41 H41 120.4 . . ?
C41 C42 H42 120.5 . . ?
C43 C42 C41 119.0(8) . . ?
C43 C42 H42 120.5 . . ?
C42 C43 H43 119.5 . . ?
C44 C43 C42 120.9(8) . . ?
C44 C43 H43 119.5 . . ?
C39 C44 H44 119.2 . . ?
C43 C44 C39 121.6(8) . . ?
C43 C44 H44 119.2 . . ?
Si3 C45 H45A 109.5 . . ?
Si3 C45 H45B 109.5 . . ?
Si3 C45 H45C 109.5 . . ?
H45A C45 H45B 109.5 . . ?
H45A C45 H45C 109.5 . . ?
H45B C45 H45C 109.5 . . ?
Si3 C46 H46A 109.5 . . ?
Si3 C46 H46B 109.5 . . ?
Si3 C46 H46C 109.5 . . ?
H46A C46 H46B 109.5 . . ?
H46A C46 H46C 109.5 . . ?
H46B C46 H46C 109.5 . . ?
Si3 C47 H47A 109.5 . . ?
Si3 C47 H47B 109.5 . . ?
Si3 C47 H47C 109.5 . . ?
H47A C47 H47B 109.5 . . ?
H47A C47 H47C 109.5 . . ?
H47B C47 H47C 109.5 . . ?
Si3 C48 Hf2 127.8(3) . . ?
C49 C48 Hf2 74.0(4) . . ?
C49 C48 Si3 124.7(5) . . ?
C49 C48 C52 105.0(5) . . ?
C52 C48 Hf2 72.1(4) . . ?
C52 C48 Si3 129.2(5) . . ?
Hf2 C49 H49 118.9 . . ?
C48 C49 Hf2 73.0(4) . . ?
C48 C49 H49 125.4 . . ?
C50 C49 Hf2 74.4(4) . . ?
C50 C49 C48 109.2(6) . . ?
C50 C49 H49 125.4 . . ?
Hf2 C50 H50 119.6 . . ?
C49 C50 Hf2 73.9(4) . . ?
C49 C50 H50 125.4 . . ?
C49 C50 C51 109.2(6) . . ?
C51 C50 Hf2 72.9(4) . . ?
C51 C50 H50 125.4 . . ?
Hf2 C51 H51 118.2 . . ?
C50 C51 Hf2 74.7(4) . . ?
C50 C51 H51 126.6 . . ?
C52 C51 Hf2 72.6(4) . . ?
C52 C51 C50 106.8(6) . . ?
C52 C51 H51 126.6 . . ?
Hf2 C52 H52 117.3 . . ?
C48 C52 Hf2 74.6(4) . . ?
C48 C52 H52 125.1 . . ?
C51 C52 Hf2 74.8(4) . . ?
C51 C52 C48 109.7(6) . . ?
C51 C52 H52 125.1 . . ?
Si4 C53 H53A 109.5 . . ?
Si4 C53 H53B 109.5 . . ?
Si4 C53 H53C 109.5 . . ?
H53A C53 H53B 109.5 . . ?
H53A C53 H53C 109.5 . . ?
H53B C53 H53C 109.5 . . ?
Si4 C54 H54A 109.5 . . ?
Si4 C54 H54B 109.5 . . ?
Si4 C54 H54C 109.5 . . ?
H54A C54 H54B 109.5 . . ?
H54A C54 H54C 109.5 . . ?
H54B C54 H54C 109.5 . . ?
Si4 C55 H55A 109.5 . . ?
Si4 C55 H55B 109.5 . . ?
Si4 C55 H55C 109.5 . . ?
H55A C55 H55B 109.5 . . ?
H55A C55 H55C 109.5 . . ?
H55B C55 H55C 109.5 . . ?
Si4 C56 Hf2 128.8(3) . . ?
C57 C56 Hf2 72.9(4) . . ?
C57 C56 Si4 128.2(5) . . ?
C60 C56 Hf2 75.0(4) . . ?
C60 C56 Si4 124.2(5) . . ?
C60 C56 C57 105.9(6) . . ?
Hf2 C57 H57 118.2 . . ?
C56 C57 Hf2 74.3(4) . . ?
C56 C57 H57 125.1 . . ?
C58 C57 Hf2 74.2(4) . . ?
C58 C57 C56 109.8(6) . . ?
C58 C57 H57 125.1 . . ?
Hf2 C58 H58 117.8 . . ?
C57 C58 Hf2 73.2(4) . . ?
C57 C58 H58 126.4 . . ?
C57 C58 C59 107.2(6) . . ?
C59 C58 Hf2 74.7(4) . . ?
C59 C58 H58 126.4 . . ?
Hf2 C59 H59 118.7 . . ?
C58 C59 Hf2 72.6(4) . . ?
C58 C59 H59 126.4 . . ?
C60 C59 Hf2 74.2(4) . . ?
C60 C59 C58 107.1(6) . . ?
C60 C59 H59 126.4 . . ?
Hf2 C60 H60 120.3 . . ?
C56 C60 Hf2 72.8(4) . . ?
C56 C60 C59 109.9(6) . . ?
C56 C60 H60 125.1 . . ?
C59 C60 Hf2 73.5(4) . . ?
C59 C60 H60 125.1 . . ?

loop_
_geom_bond_atom_site_label_1
_geom_bond_atom_site_label_2
_geom_bond_distance
_geom_bond_site_symmetry_2
_geom_bond_publ_flag
Hf1 C1 2.281(6) . ?
Hf1 C8 2.268(6) . ?
Hf1 C18 2.525(6) . ?
Hf1 C19 2.544(5) . ?
Hf1 C20 2.518(6) . ?
Hf1 C21 2.466(6) . ?
Hf1 C22 2.461(6) . ?
Hf1 C26 2.525(5) . ?
Hf1 C27 2.528(5) . ?
Hf1 C28 2.495(6) . ?
Hf1 C29 2.466(6) . ?
Hf1 C30 2.495(6) . ?
Si1 C15 1.858(6) . ?
Si1 C16 1.864(7) . ?
Si1 C17 1.868(6) . ?
Si1 C18 1.859(7) . ?
Si2 C23 1.867(7) . ?
Si2 C24 1.856(7) . ?
Si2 C25 1.866(6) . ?
Si2 C26 1.881(7) . ?
C1 H1A 0.9900 . ?
C1 H1B 0.9900 . ?
C1 C2 1.499(8) . ?
C2 C3 1.401(8) . ?
C2 C7 1.397(9) . ?
C3 H3 0.9500 . ?
C3 C4 1.391(9) . ?
C4 H4 0.9500 . ?
C4 C5 1.369(10) . ?
C5 H5 0.9500 . ?
C5 C6 1.382(9) . ?
C6 H6 0.9500 . ?
C6 C7 1.383(9) . ?
C7 H7 0.9500 . ?
C8 H8A 0.9900 . ?
C8 H8B 0.9900 . ?
C8 C9 1.473(9) . ?
C9 C10 1.391(8) . ?
C9 C14 1.407(10) . ?
C10 H10 0.9500 . ?
C10 C11 1.385(9) . ?
C11 H11 0.9500 . ?
C11 C12 1.389(10) . ?
C12 H12 0.9500 . ?
C12 C13 1.384(9) . ?
C13 H13 0.9500 . ?
C13 C14 1.373(9) . ?
C14 H14 0.9500 . ?
C15 H15A 0.9800 . ?
C15 H15B 0.9800 . ?
C15 H15C 0.9800 . ?
C16 H16A 0.9800 . ?
C16 H16B 0.9800 . ?
C16 H16C 0.9800 . ?
C17 H17A 0.9800 . ?
C17 H17B 0.9800 . ?
C17 H17C 0.9800 . ?
C18 C19 1.436(8) . ?
C18 C22 1.438(9) . ?
C19 H19 0.9500 . ?
C19 C20 1.390(9) . ?
C20 H20 0.9500 . ?
C20 C21 1.394(8) . ?
C21 H21 0.9500 . ?
C21 C22 1.388(8) . ?
C22 H22 0.9500 . ?
C23 H23A 0.9800 . ?
C23 H23B 0.9800 . ?
C23 H23C 0.9800 . ?
C24 H24A 0.9800 . ?
C24 H24B 0.9800 . ?
C24 H24C 0.9800 . ?
C25 H25A 0.9800 . ?
C25 H25B 0.9800 . ?
C25 H25C 0.9800 . ?
C26 C27 1.420(9) . ?
C26 C30 1.423(9) . ?
C27 H27 0.9500 . ?
C27 C28 1.393(10) . ?
C28 H28 0.9500 . ?
C28 C29 1.391(9) . ?
C29 H29 0.9500 . ?
C29 C30 1.395(9) . ?
C30 H30 0.9500 . ?
Hf2 C31 2.271(6) . ?
Hf2 C38 2.287(6) . ?
Hf2 C48 2.513(7) . ?
Hf2 C49 2.525(7) . ?
Hf2 C50 2.532(6) . ?
Hf2 C51 2.509(6) . ?
Hf2 C52 2.481(6) . ?
Hf2 C56 2.509(7) . ?
Hf2 C57 2.490(6) . ?
Hf2 C58 2.503(6) . ?
Hf2 C59 2.529(7) . ?
Hf2 C60 2.538(7) . ?
Si3 C45 1.846(8) . ?
Si3 C46 1.858(8) . ?
Si3 C47 1.891(9) . ?
Si3 C48 1.865(6) . ?
Si4 C53 1.876(7) . ?
Si4 C54 1.855(7) . ?
Si4 C55 1.871(8) . ?
Si4 C56 1.887(7) . ?
C31 H31A 0.9900 . ?
C31 H31B 0.9900 . ?
C31 C32 1.492(8) . ?
C32 C33 1.394(10) . ?
C32 C37 1.382(9) . ?
C33 H33 0.9500 . ?
C33 C34 1.403(9) . ?
C34 H34 0.9500 . ?
C34 C35 1.379(10) . ?
C35 H35 0.9500 . ?
C35 C36 1.375(11) . ?
C36 H36 0.9500 . ?
C36 C37 1.407(9) . ?
C37 H37 0.9500 . ?
C38 H38A 0.9900 . ?
C38 H38B 0.9900 . ?
C38 C39 1.490(9) . ?
C39 C40 1.384(9) . ?
C39 C44 1.393(9) . ?
C40 H40 0.9500 . ?
C40 C41 1.385(10) . ?
C41 H41 0.9500 . ?
C41 C42 1.392(11) . ?
C42 H42 0.9500 . ?
C42 C43 1.376(12) . ?
C43 H43 0.9500 . ?
C43 C44 1.370(11) . ?
C44 H44 0.9500 . ?
C45 H45A 0.9800 . ?
C45 H45B 0.9800 . ?
C45 H45C 0.9800 . ?
C46 H46A 0.9800 . ?
C46 H46B 0.9800 . ?
C46 H46C 0.9800 . ?
C47 H47A 0.9800 . ?
C47 H47B 0.9800 . ?
C47 H47C 0.9800 . ?
C48 C49 1.429(9) . ?
C48 C52 1.430(9) . ?
C49 H49 0.9500 . ?
C49 C50 1.380(8) . ?
C50 H50 0.9500 . ?
C50 C51 1.409(9) . ?
C51 H51 0.9500 . ?
C51 C52 1.400(8) . ?
C52 H52 0.9500 . ?
C53 H53A 0.9800 . ?
C53 H53B 0.9800 . ?
C53 H53C 0.9800 . ?
C54 H54A 0.9800 . ?
C54 H54B 0.9800 . ?
C54 H54C 0.9800 . ?
C55 H55A 0.9800 . ?
C55 H55B 0.9800 . ?
C55 H55C 0.9800 . ?
C56 C57 1.413(9) . ?
C56 C60 1.401(9) . ?
C57 H57 0.9500 . ?
C57 C58 1.401(9) . ?
C58 H58 0.9500 . ?
C58 C59 1.416(9) . ?
C59 H59 0.9500 . ?
C59 C60 1.408(9) . ?
C60 H60 0.9500 . ?

loop_
_geom_torsion_atom_site_label_1
_geom_torsion_atom_site_label_2
_geom_torsion_atom_site_label_3
_geom_torsion_atom_site_label_4
_geom_torsion
_geom_torsion_site_symmetry_1
_geom_torsion_site_symmetry_2
_geom_torsion_site_symmetry_3
_geom_torsion_site_symmetry_4
_geom_torsion_publ_flag
Hf1 C1 C2 C3 -80.0(7) . . . . ?
Hf1 C1 C2 C7 95.1(7) . . . . ?
Hf1 C8 C9 C10 -77.7(7) . . . . ?
Hf1 C8 C9 C14 103.1(7) . . . . ?
Hf1 C18 C19 C20 -63.8(4) . . . . ?
Hf1 C18 C22 C21 66.7(4) . . . . ?
Hf1 C19 C20 C21 -65.0(4) . . . . ?
Hf1 C20 C21 C22 -66.6(4) . . . . ?
Hf1 C21 C22 C18 -67.9(5) . . . . ?
Hf1 C26 C27 C28 -63.9(4) . . . . ?
Hf1 C26 C30 C29 64.4(4) . . . . ?
Hf1 C27 C28 C29 -65.7(4) . . . . ?
Hf1 C28 C29 C30 -68.3(4) . . . . ?
Hf1 C29 C30 C26 -65.8(5) . . . . ?
Si1 C18 C19 Hf1 -128.6(5) . . . . ?
Si1 C18 C19 C20 167.6(5) . . . . ?
Si1 C18 C22 Hf1 127.7(5) . . . . ?
Si1 C18 C22 C21 -165.6(5) . . . . ?
Si2 C26 C27 Hf1 -126.5(5) . . . . ?
Si2 C26 C27 C28 169.6(5) . . . . ?
Si2 C26 C30 Hf1 125.3(5) . . . . ?
Si2 C26 C30 C29 -170.3(4) . . . . ?
C1 C2 C3 C4 173.9(6) . . . . ?
C1 C2 C7 C6 -172.7(6) . . . . ?
C2 C3 C4 C5 -0.4(10) . . . . ?
C3 C2 C7 C6 2.4(9) . . . . ?
C3 C4 C5 C6 1.2(11) . . . . ?
C4 C5 C6 C7 -0.1(10) . . . . ?
C5 C6 C7 C2 -1.7(10) . . . . ?
C7 C2 C3 C4 -1.4(9) . . . . ?
C8 C9 C10 C11 -179.2(6) . . . . ?
C8 C9 C14 C13 -179.8(6) . . . . ?
C9 C10 C11 C12 -0.4(9) . . . . ?
C10 C9 C14 C13 0.9(9) . . . . ?
C10 C11 C12 C13 -0.3(10) . . . . ?
C11 C12 C13 C14 1.3(10) . . . . ?
C12 C13 C14 C9 -1.6(10) . . . . ?
C14 C9 C10 C11 0.1(9) . . . . ?
C15 Si1 C18 Hf1 -173.1(4) . . . . ?
C15 Si1 C18 C19 -75.3(6) . . . . ?
C15 Si1 C18 C22 86.8(6) . . . . ?
C16 Si1 C18 Hf1 -56.2(4) . . . . ?
C16 Si1 C18 C19 41.6(6) . . . . ?
C16 Si1 C18 C22 -156.4(6) . . . . ?
C17 Si1 C18 Hf1 67.4(5) . . . . ?
C17 Si1 C18 C19 165.3(5) . . . . ?
C17 Si1 C18 C22 -32.7(7) . . . . ?
C18 C19 C20 Hf1 63.7(4) . . . . ?
C18 C19 C20 C21 -1.3(7) . . . . ?
C19 C18 C22 Hf1 -67.7(4) . . . . ?
C19 C18 C22 C21 -1.0(7) . . . . ?
C19 C20 C21 Hf1 67.2(4) . . . . ?
C19 C20 C21 C22 0.6(7) . . . . ?
C20 C21 C22 Hf1 68.2(4) . . . . ?
C20 C21 C22 C18 0.2(7) . . . . ?
C22 C18 C19 Hf1 65.2(4) . . . . ?
C22 C18 C19 C20 1.4(7) . . . . ?
C23 Si2 C26 Hf1 93.9(4) . . . . ?
C23 Si2 C26 C27 -166.6(6) . . . . ?
C23 Si2 C26 C30 -2.5(7) . . . . ?
C24 Si2 C26 Hf1 -29.1(5) . . . . ?
C24 Si2 C26 C27 70.4(6) . . . . ?
C24 Si2 C26 C30 -125.5(6) . . . . ?
C25 Si2 C26 Hf1 -147.5(4) . . . . ?
C25 Si2 C26 C27 -48.0(7) . . . . ?
C25 Si2 C26 C30 116.1(6) . . . . ?
C26 C27 C28 Hf1 64.5(4) . . . . ?
C26 C27 C28 C29 -1.2(7) . . . . ?
C27 C26 C30 Hf1 -67.6(4) . . . . ?
C27 C26 C30 C29 -3.2(7) . . . . ?
C27 C28 C29 Hf1 67.5(5) . . . . ?
C27 C28 C29 C30 -0.8(7) . . . . ?
C28 C29 C30 Hf1 68.3(4) . . . . ?
C28 C29 C30 C26 2.6(7) . . . . ?
C30 C26 C27 Hf1 66.6(4) . . . . ?
C30 C26 C27 C28 2.7(7) . . . . ?
Hf2 C31 C32 C33 -73.7(8) . . . . ?
Hf2 C31 C32 C37 106.4(7) . . . . ?
Hf2 C38 C39 C40 -77.6(8) . . . . ?
Hf2 C38 C39 C44 100.4(7) . . . . ?
Hf2 C48 C49 C50 -66.2(5) . . . . ?
Hf2 C48 C52 C51 67.2(5) . . . . ?
Hf2 C49 C50 C51 -64.8(5) . . . . ?
Hf2 C50 C51 C52 -66.0(4) . . . . ?
Hf2 C51 C52 C48 -67.0(5) . . . . ?
Hf2 C56 C57 C58 66.3(5) . . . . ?
Hf2 C56 C60 C59 -64.7(5) . . . . ?
Hf2 C57 C58 C59 67.5(5) . . . . ?
Hf2 C58 C59 C60 66.7(5) . . . . ?
Hf2 C59 C60 C56 64.2(5) . . . . ?
Si3 C48 C49 Hf2 -125.3(5) . . . . ?
Si3 C48 C49 C50 168.5(5) . . . . ?
Si3 C48 C52 Hf2 124.7(6) . . . . ?
Si3 C48 C52 C51 -168.1(5) . . . . ?
Si4 C56 C57 Hf2 126.3(6) . . . . ?
Si4 C56 C57 C58 -167.4(5) . . . . ?
Si4 C56 C60 Hf2 -127.0(5) . . . . ?
Si4 C56 C60 C59 168.3(5) . . . . ?
C31 C32 C33 C34 179.6(6) . . . . ?
C31 C32 C37 C36 -179.4(6) . . . . ?
C32 C33 C34 C35 0.7(11) . . . . ?
C33 C32 C37 C36 0.7(10) . . . . ?
C33 C34 C35 C36 -1.2(12) . . . . ?
C34 C35 C36 C37 1.5(12) . . . . ?
C35 C36 C37 C32 -1.3(11) . . . . ?
C37 C32 C33 C34 -0.5(10) . . . . ?
C38 C39 C40 C41 175.1(7) . . . . ?
C38 C39 C44 C43 -175.0(7) . . . . ?
C39 C40 C41 C42 1.3(12) . . . . ?
C40 C39 C44 C43 3.1(11) . . . . ?
C40 C41 C42 C43 0.5(13) . . . . ?
C41 C42 C43 C44 -0.3(15) . . . . ?
C42 C43 C44 C39 -1.5(14) . . . . ?
C44 C39 C40 C41 -3.0(11) . . . . ?
C45 Si3 C48 Hf2 -43.1(6) . . . . ?
C45 Si3 C48 C49 53.4(7) . . . . ?
C45 Si3 C48 C52 -140.7(7) . . . . ?
C46 Si3 C48 Hf2 -159.5(4) . . . . ?
C46 Si3 C48 C49 -63.0(7) . . . . ?
C46 Si3 C48 C52 102.9(7) . . . . ?
C47 Si3 C48 Hf2 81.3(5) . . . . ?
C47 Si3 C48 C49 177.8(5) . . . . ?
C47 Si3 C48 C52 -16.2(8) . . . . ?
C48 C49 C50 Hf2 65.3(5) . . . . ?
C48 C49 C50 C51 0.5(8) . . . . ?
C49 C48 C52 Hf2 -67.3(4) . . . . ?
C49 C48 C52 C51 -0.1(8) . . . . ?
C49 C50 C51 Hf2 65.5(5) . . . . ?
C49 C50 C51 C52 -0.5(8) . . . . ?
C50 C51 C52 Hf2 67.4(4) . . . . ?
C50 C51 C52 C48 0.4(8) . . . . ?
C52 C48 C49 Hf2 66.0(5) . . . . ?
C52 C48 C49 C50 -0.2(7) . . . . ?
C53 Si4 C56 Hf2 89.5(4) . . . . ?
C53 Si4 C56 C57 -9.2(8) . . . . ?
C53 Si4 C56 C60 -172.1(6) . . . . ?
C54 Si4 C56 Hf2 -35.9(5) . . . . ?
C54 Si4 C56 C57 -134.6(6) . . . . ?
C54 Si4 C56 C60 62.5(7) . . . . ?
C55 Si4 C56 Hf2 -153.3(4) . . . . ?
C55 Si4 C56 C57 108.0(7) . . . . ?
C55 Si4 C56 C60 -54.9(7) . . . . ?
C56 C57 C58 Hf2 -66.4(5) . . . . ?
C56 C57 C58 C59 1.1(8) . . . . ?
C57 C56 C60 Hf2 66.8(5) . . . . ?
C57 C56 C60 C59 2.2(8) . . . . ?
C57 C58 C59 Hf2 -66.5(5) . . . . ?
C57 C58 C59 C60 0.2(8) . . . . ?
C58 C59 C60 Hf2 -65.7(5) . . . . ?
C58 C59 C60 C56 -1.5(8) . . . . ?
C60 C56 C57 Hf2 -68.3(5) . . . . ?
C60 C56 C57 C58 -2.0(8) . . . . ?

loop_
_exptl_oxdiff_crystal_face_indexfrac_h
_exptl_oxdiff_crystal_face_indexfrac_k
_exptl_oxdiff_crystal_face_indexfrac_l
_exptl_oxdiff_crystal_face_x
_exptl_oxdiff_crystal_face_y
_exptl_oxdiff_crystal_face_z
0.0002 11.0000 19.9999 0.1780 0.7978 -0.5838
-0.0002 -11.0000 -19.9999 -0.1780 -0.7978 0.5838
-10.0001 3.9998 -22.0002 -0.1301 -0.6280 -0.7451
10.0001 -3.9998 22.0002 0.1301 0.6280 0.7451
10.0001 17.0002 -8.0001 0.9232 -0.2251 -0.3451
-10.0001 -17.0002 8.0001 -0.9232 0.2251 0.3451
